data_2202344
loop_
_publ_author_name
'Panosyan, Francis B.'
'Lough, Alan J.'
'Chin, Jik'

_publ_section_title
;{2,6-Bis[(4<i>R</i>)-(+)-4-isopropyl-4,5-dihydro-1,3-oxazol-2-yl]pyridine-\k^3^<i>N</i>}trinitrocobalt(III)
 monohydrate
;
_journal_issue 8
_journal_name_full 'Acta Crystallographica Section E'
_journal_page_first m695
_journal_page_last m697
_journal_paper_doi 10.1107/S160053680301643X
_journal_volume 59
_journal_year 2003
_chemical_formula_iupac '[Co (N O2)3 (C17 H25 N3 O6)], H2 O'
_chemical_formula_moiety 'C17 H23 Co N6 O8, H2 O'
_chemical_formula_sum 'C17 H25 Co N6 O9'
_chemical_formula_weight 516.36
_chemical_name_systematic ?
_space_group_IT_number 19
_symmetry_cell_setting orthorhombic
_symmetry_space_group_name_Hall 'P 2ac 2ab'
_symmetry_space_group_name_H-M 'P 21 21 21'
_atom_sites_solution_hydrogens geom
_atom_sites_solution_primary direct
_atom_sites_solution_secondary difmap
_cell_angle_alpha 90.00
_cell_angle_beta 90.00
_cell_angle_gamma 90.00
_cell_formula_units_Z 4
_cell_length_a 6.7185(3)
_cell_length_b 16.5766(8)
_cell_length_c 20.2149(10)
_cell_measurement_reflns_used 2747
_cell_measurement_temperature 150.0(10)
_cell_measurement_theta_max 27.5
_cell_measurement_theta_min 2.6
_cell_volume 2251.33(19)
_computing_cell_refinement 'DENZO-SMN (Otwinowski & Minor, 1997)'
_computing_data_collection 'COLLECT (Nonius BV, 1997-2002)'
_computing_data_reduction DENZO-SMN
_computing_molecular_graphics SHELXTL
_computing_publication_material SHELXTL
_computing_structure_refinement SHELXTL
_computing_structure_solution 'SHELXTL (Sheldrick, 2001)'
_diffrn_ambient_temperature 150.0(10)
_diffrn_detector_area_resol_mean 9
_diffrn_measured_fraction_theta_full 0.992
_diffrn_measured_fraction_theta_max 0.992
_diffrn_measurement_device_type 'Nonius KappaCCD'
_diffrn_measurement_method '\f scans, and \w scans with \k offsets'
_diffrn_radiation_monochromator graphite
_diffrn_radiation_source 'fine-focus sealed tube'
_diffrn_radiation_type MoK\a
_diffrn_radiation_wavelength 0.71073
_diffrn_reflns_av_R_equivalents 0.102
_diffrn_reflns_av_sigmaI/netI 0.147
_diffrn_reflns_limit_h_max 8
_diffrn_reflns_limit_h_min -8
_diffrn_reflns_limit_k_max 21
_diffrn_reflns_limit_k_min -21
_diffrn_reflns_limit_l_max 26
_diffrn_reflns_limit_l_min -26
_diffrn_reflns_number 9702
_diffrn_reflns_theta_full 27.47
_diffrn_reflns_theta_max 27.47
_diffrn_reflns_theta_min 3.18
_diffrn_standards_decay_% 0
_diffrn_standards_number 0
_exptl_absorpt_coefficient_mu 0.823
_exptl_absorpt_correction_T_max 0.9757
_exptl_absorpt_correction_T_min 0.9222
_exptl_absorpt_correction_type multi-scan
_exptl_absorpt_process_details '(DENZO-SMN; Otwinowski & Minor, 1997)'
_exptl_crystal_colour colourless
_exptl_crystal_density_diffrn 1.523
_exptl_crystal_density_method 'not measured'
_exptl_crystal_description needle
_exptl_crystal_F_000 1072
_exptl_crystal_size_max 0.10
_exptl_crystal_size_mid 0.04
_exptl_crystal_size_min 0.03
_refine_diff_density_max 0.709
_refine_diff_density_min -0.711
_refine_ls_abs_structure_details 'Flack (1983); 2017 Friedel pairs'
_refine_ls_abs_structure_Flack -0.02(3)
_refine_ls_extinction_method none
_refine_ls_goodness_of_fit_ref 1.060
_refine_ls_hydrogen_treatment constr
_refine_ls_matrix_type full
_refine_ls_number_parameters 308
_refine_ls_number_reflns 4948
_refine_ls_number_restraints 2
_refine_ls_restrained_S_all 1.059
_refine_ls_R_factor_all 0.1026
_refine_ls_R_factor_gt 0.0669
_refine_ls_shift/su_max 0.001
_refine_ls_shift/su_mean 0.000
_refine_ls_structure_factor_coef Fsqd
_refine_ls_weighting_details 'calc w = 1/[\s^2^(Fo^2^)+0.7005P] where P = (Fo^2^+2Fc^2^)/3'
_refine_ls_weighting_scheme calc
_refine_ls_wR_factor_gt 0.1340
_refine_ls_wR_factor_ref 0.1533
_reflns_number_gt 3621
_reflns_number_total 4948
_reflns_threshold_expression I>2\s(I)
_cod_data_source_file bt6314.cif
_cod_data_source_block I
_cod_depositor_comments
;
The following automatic conversions were performed:
'_symmetry_cell_setting' value 'Orthorhombic' changed to 'orthorhombic'
according to '/home/saulius/struct/CIF-dictionaries/cif_core.dic'
dictionary named 'cif_core.dic' version 2.4.1 from 2010-06-29.

Automatic conversion script
Id: cif_fix_enum 1527 2010-12-29 10:47:43Z saulius 

The following automatic conversions were performed:

'_symmetry_cell_setting' value 'Orthorhombic' changed to
'orthorhombic' according to
/home/saulius/struct/CIF-dictionaries/cif_core.dic dictionary named
'cif_core.dic' version 2.4.1 from 2010-06-29.

Automatic conversion script
Id: cif_fix_values 1715 2011-07-08 13:25:40Z adriana 
;
_cod_database_code 2202344
_cod_database_fobs_code 2202344

loop_
_symmetry_equiv_pos_as_xyz
'x, y, z'
'-x+1/2, -y, z+1/2'
'-x, y+1/2, -z+1/2'
'x+1/2, -y+1/2, -z'

loop_
_atom_site_label
_atom_site_fract_x
_atom_site_fract_y
_atom_site_fract_z
_atom_site_U_iso_or_equiv
_atom_site_adp_type
_atom_site_calc_flag
_atom_site_refinement_flags
_atom_site_occupancy
_atom_site_disorder_assembly
_atom_site_disorder_group
_atom_site_type_symbol
Co1 0.72694(9) 0.13797(4) 0.77949(3) 0.02465(19) Uani d . 1 . . Co
O1 0.4723(6) -0.0247(2) 0.89840(18) 0.0355(9) Uani d . 1 . . O
O2 1.0154(6) 0.0784(3) 0.61241(17) 0.0352(9) Uani d . 1 . . O
O3 0.3666(7) 0.0876(3) 0.7214(3) 0.0555(12) Uani d . 1 . . O
O4 0.4164(6) 0.2136(2) 0.7134(2) 0.0435(10) Uani d . 1 . . O
O5 0.8068(6) 0.3004(2) 0.77423(19) 0.0412(10) Uani d . 1 . . O
O6 0.6007(7) 0.2694(3) 0.85087(19) 0.0410(10) Uani d . 1 . . O
O7 1.0786(7) 0.1856(3) 0.8416(2) 0.0539(13) Uani d . 1 . . O
O8 1.0434(8) 0.0589(3) 0.8380(3) 0.0598(14) Uani d . 1 . . O
N1 0.5900(7) 0.0909(3) 0.8551(2) 0.0278(10) Uani d . 1 . . N
N2 0.7368(7) 0.0273(3) 0.75423(18) 0.0263(9) Uani d . 1 . . N
N3 0.8723(6) 0.1487(3) 0.69513(19) 0.0250(9) Uani d . 1 . . N
N4 0.9814(7) 0.1274(3) 0.8245(2) 0.0307(10) Uani d . 1 . . N
N5 0.7125(7) 0.2486(3) 0.8041(2) 0.0300(10) Uani d . 1 . . N
N6 0.4726(6) 0.1471(3) 0.73255(19) 0.0294(10) Uani d . 1 . . N
C1 0.5074(8) 0.1164(3) 0.9199(2) 0.0297(12) Uani d . 1 . . C
H1A 0.4114 0.1617 0.9131 0.036 Uiso calc R 1 . . H
C2 0.3938(9) 0.0408(4) 0.9414(3) 0.0342(13) Uani d . 1 . . C
H2A 0.4188 0.0286 0.9886 0.041 Uiso calc R 1 . . H
H2B 0.2489 0.0478 0.9347 0.041 Uiso calc R 1 . . H
C3 0.5661(8) 0.0138(3) 0.8502(2) 0.0273(11) Uani d . 1 . . C
C4 0.6529(8) -0.0278(3) 0.7933(2) 0.0274(11) Uani d . 1 . . C
C5 0.6561(8) -0.1091(3) 0.7761(3) 0.0350(12) Uani d . 1 . . C
H5A 0.5892 -0.1481 0.8024 0.042 Uiso calc R 1 . . H
C6 0.7588(8) -0.1315(3) 0.7202(3) 0.0372(11) Uani d . 1 . . C
H6A 0.7656 -0.1868 0.7083 0.045 Uiso calc R 1 . . H
C7 0.8533(9) -0.0736(4) 0.6807(3) 0.0339(13) Uani d . 1 . . C
H7A 0.9267 -0.0890 0.6426 0.041 Uiso calc R 1 . . H
C8 0.8364(8) 0.0066(3) 0.6989(3) 0.0299(12) Uani d . 1 . . C
C9 0.9108(8) 0.0800(4) 0.6680(2) 0.0290(12) Uani d . 1 . . C
C10 1.0855(9) 0.1628(4) 0.6038(3) 0.0340(13) Uani d . 1 . . C
H10A 1.0618 0.1816 0.5580 0.041 Uiso calc R 1 . . H
H10B 1.2295 0.1671 0.6136 0.041 Uiso calc R 1 . . H
C11 0.9619(8) 0.2133(3) 0.6538(3) 0.0288(12) Uani d . 1 . . C
H11A 1.0540 0.2464 0.6816 0.035 Uiso calc R 1 . . H
C12 0.6738(8) 0.1436(4) 0.9676(2) 0.0326(12) Uani d . 1 . . C
H12A 0.7625 0.1812 0.9426 0.039 Uiso calc R 1 . . H
C13 0.8029(9) 0.0734(4) 0.9917(3) 0.0436(15) Uani d . 1 . . C
H13A 0.9166 0.0945 1.0167 0.065 Uiso calc R 1 . . H
H13B 0.8512 0.0426 0.9536 0.065 Uiso calc R 1 . . H
H13C 0.7236 0.0381 1.0203 0.065 Uiso calc R 1 . . H
C14 0.5855(10) 0.1907(4) 1.0242(3) 0.0437(15) Uani d . 1 . . C
H14A 0.6884 0.2009 1.0575 0.066 Uiso calc R 1 . . H
H14B 0.4770 0.1595 1.0442 0.066 Uiso calc R 1 . . H
H14C 0.5335 0.2421 1.0078 0.066 Uiso calc R 1 . . H
C15 0.8066(8) 0.2685(3) 0.6219(3) 0.0358(13) Uani d . 1 . . C
H15A 0.7197 0.2895 0.6582 0.043 Uiso calc R 1 . . H
C16 0.6732(9) 0.2259(5) 0.5730(3) 0.0504(18) Uani d . 1 . . C
H16A 0.6203 0.1766 0.5932 0.076 Uiso calc R 1 . . H
H16B 0.7499 0.2120 0.5334 0.076 Uiso calc R 1 . . H
H16C 0.5628 0.2615 0.5607 0.076 Uiso calc R 1 . . H
C17 0.9122(11) 0.3412(4) 0.5909(3) 0.0554(19) Uani d . 1 . . C
H17A 0.8145 0.3749 0.5679 0.083 Uiso calc R 1 . . H
H17B 1.0124 0.3222 0.5593 0.083 Uiso calc R 1 . . H
H17C 0.9771 0.3728 0.6257 0.083 Uiso calc R 1 . . H
O1W 0.6804(11) 0.4392(4) 0.8881(3) 0.095(2) Uani d D 1 . . O
H1W 0.715 0.471 0.858 0.114 Uiso d D 1 . . H
H2W 0.668 0.393 0.871 0.114 Uiso d D 1 . . H

loop_
_atom_site_aniso_label
_atom_site_aniso_U_11
_atom_site_aniso_U_22
_atom_site_aniso_U_33
_atom_site_aniso_U_12
_atom_site_aniso_U_13
_atom_site_aniso_U_23
Co1 0.0240(3) 0.0252(3) 0.0248(3) 0.0001(3) -0.0008(3) 0.0002(3)
O1 0.036(2) 0.031(2) 0.040(2) -0.0048(17) 0.0065(17) 0.0071(18)
O2 0.039(2) 0.038(2) 0.0282(19) 0.0024(18) 0.0045(17) -0.0029(17)
O3 0.044(3) 0.039(3) 0.084(3) -0.010(2) -0.031(3) 0.008(2)
O4 0.039(2) 0.032(2) 0.059(3) 0.0048(17) -0.011(2) 0.002(2)
O5 0.044(2) 0.033(2) 0.046(2) -0.0069(17) 0.008(2) -0.0034(19)
O6 0.052(3) 0.033(2) 0.038(2) 0.0011(19) 0.008(2) -0.0075(18)
O7 0.046(3) 0.040(3) 0.075(3) -0.006(2) -0.027(3) -0.002(2)
O8 0.047(3) 0.042(3) 0.090(4) 0.011(2) -0.034(3) -0.001(3)
N1 0.024(2) 0.029(3) 0.030(2) 0.0017(18) 0.0034(18) -0.0005(19)
N2 0.020(2) 0.032(2) 0.0263(18) 0.002(2) -0.0026(18) 0.0021(17)
N3 0.021(2) 0.029(2) 0.0249(18) -0.0016(19) -0.0005(16) 0.0011(19)
N4 0.027(2) 0.036(3) 0.029(2) -0.004(2) 0.0030(17) 0.000(2)
N5 0.028(2) 0.032(2) 0.030(2) -0.006(2) -0.0012(18) -0.0002(19)
N6 0.033(2) 0.028(2) 0.027(2) 0.001(2) 0.0028(17) 0.001(2)
C1 0.027(3) 0.039(3) 0.024(2) 0.005(2) 0.006(2) -0.004(2)
C2 0.027(3) 0.041(3) 0.034(3) -0.002(2) 0.006(2) -0.004(2)
C3 0.019(3) 0.032(3) 0.030(3) 0.000(2) -0.001(2) 0.004(2)
C4 0.026(3) 0.028(3) 0.028(3) -0.003(2) -0.005(2) 0.004(2)
C5 0.036(3) 0.027(3) 0.041(3) -0.004(2) -0.003(3) 0.003(3)
C6 0.042(3) 0.025(3) 0.044(3) 0.003(3) 0.003(3) -0.007(3)
C7 0.034(3) 0.036(3) 0.032(3) 0.004(2) -0.001(2) -0.008(2)
C8 0.026(3) 0.035(3) 0.028(2) 0.002(2) 0.001(2) -0.004(2)
C9 0.025(3) 0.038(3) 0.024(2) 0.000(2) 0.001(2) -0.003(2)
C10 0.029(3) 0.041(4) 0.031(3) -0.003(2) 0.004(2) 0.003(2)
C11 0.025(3) 0.034(3) 0.028(3) 0.001(2) 0.002(2) 0.003(2)
C12 0.034(3) 0.038(3) 0.026(2) -0.002(3) -0.0020(19) 0.003(3)
C13 0.036(4) 0.058(4) 0.036(3) 0.009(3) -0.008(3) -0.004(3)
C14 0.052(4) 0.049(4) 0.030(3) 0.006(3) -0.002(3) -0.001(3)
C15 0.034(3) 0.038(3) 0.036(3) 0.005(2) 0.006(2) 0.010(2)
C16 0.029(4) 0.081(5) 0.041(3) 0.007(3) -0.007(3) 0.008(3)
C17 0.060(5) 0.047(4) 0.059(4) 0.013(3) 0.023(3) 0.024(3)
O1W 0.098(6) 0.081(5) 0.106(5) -0.029(4) 0.041(4) -0.024(4)

loop_
_atom_type_symbol
_atom_type_description
_atom_type_scat_dispersion_real
_atom_type_scat_dispersion_imag
_atom_type_scat_source
C C 0.0033 0.0016 'International Tables Vol C Tables 4.2.6.8 and 6.1.1.4'
H H 0.0000 0.0000 'International Tables Vol C Tables 4.2.6.8 and 6.1.1.4'
N N 0.0061 0.0033 'International Tables Vol C Tables 4.2.6.8 and 6.1.1.4'
O O 0.0106 0.0060 'International Tables Vol C Tables 4.2.6.8 and 6.1.1.4'
Co Co 0.3494 0.9721 'International Tables Vol C Tables 4.2.6.8 and 6.1.1.4'

loop_
_geom_angle_atom_site_label_1
_geom_angle_atom_site_label_2
_geom_angle_atom_site_label_3
_geom_angle
_geom_angle_publ_flag
N5 Co1 N2 179.0(2) y
N5 Co1 N4 90.5(2) y
N2 Co1 N4 90.5(2) y
N5 Co1 N1 99.03(18) y
N2 Co1 N1 80.86(18) y
N4 Co1 N1 90.71(19) y
N5 Co1 N6 90.45(19) y
N2 Co1 N6 88.55(19) y
N4 Co1 N6 178.8(2) y
N1 Co1 N6 89.92(18) y
N5 Co1 N3 99.43(19) y
N2 Co1 N3 80.69(18) y
N4 Co1 N3 88.70(17) y
N1 Co1 N3 161.53(18) y
N6 Co1 N3 90.37(16) y
C3 O1 C2 104.3(4) ?
C9 O2 C10 104.4(4) ?
C3 N1 C1 107.6(4) ?
C3 N1 Co1 113.3(3) ?
C1 N1 Co1 139.1(4) ?
C4 N2 C8 121.7(5) ?
C4 N2 Co1 119.1(3) ?
C8 N2 Co1 119.1(4) ?
C9 N3 C11 108.4(4) ?
C9 N3 Co1 112.7(4) ?
C11 N3 Co1 138.7(3) ?
O7 N4 O8 118.9(5) ?
O7 N4 Co1 122.3(4) ?
O8 N4 Co1 118.7(4) ?
O5 N5 O6 119.2(5) ?
O5 N5 Co1 121.3(4) ?
O6 N5 Co1 119.5(4) ?
O4 N6 O3 118.7(4) ?
O4 N6 Co1 119.3(4) ?
O3 N6 Co1 121.9(4) ?
N1 C1 C2 101.8(4) ?
N1 C1 C12 111.4(4) ?
C2 C1 C12 115.1(4) ?
N1 C1 H1A 109.4 ?
C2 C1 H1A 109.4 ?
C12 C1 H1A 109.4 ?
O1 C2 C1 104.8(4) ?
O1 C2 H2A 110.8 ?
C1 C2 H2A 110.8 ?
O1 C2 H2B 110.8 ?
C1 C2 H2B 110.8 ?
H2A C2 H2B 108.9 ?
N1 C3 O1 118.7(5) ?
N1 C3 C4 118.5(5) ?
O1 C3 C4 122.8(5) ?
N2 C4 C5 120.7(5) ?
N2 C4 C3 108.1(4) ?
C5 C4 C3 131.2(5) ?
C6 C5 C4 118.3(5) ?
C6 C5 H5A 120.9 ?
C4 C5 H5A 120.9 ?
C5 C6 C7 120.8(5) ?
C5 C6 H6A 119.6 ?
C7 C6 H6A 119.6 ?
C8 C7 C6 117.9(5) ?
C8 C7 H7A 121.0 ?
C6 C7 H7A 121.0 ?
N2 C8 C7 120.5(5) ?
N2 C8 C9 108.2(5) ?
C7 C8 C9 131.3(5) ?
N3 C9 O2 118.9(5) ?
N3 C9 C8 119.1(5) ?
O2 C9 C8 122.0(5) ?
O2 C10 C11 105.2(4) ?
O2 C10 H10A 110.7 ?
C11 C10 H10A 110.7 ?
O2 C10 H10B 110.7 ?
C11 C10 H10B 110.7 ?
H10A C10 H10B 108.8 ?
N3 C11 C15 113.1(4) ?
N3 C11 C10 101.2(4) ?
C15 C11 C10 114.4(4) ?
N3 C11 H11A 109.3 ?
C15 C11 H11A 109.3 ?
C10 C11 H11A 109.3 ?
C14 C12 C13 112.0(4) ?
C14 C12 C1 109.9(5) ?
C13 C12 C1 112.7(5) ?
C14 C12 H12A 107.3 ?
C13 C12 H12A 107.3 ?
C1 C12 H12A 107.3 ?
C12 C13 H13A 109.5 ?
C12 C13 H13B 109.5 ?
H13A C13 H13B 109.5 ?
C12 C13 H13C 109.5 ?
H13A C13 H13C 109.5 ?
H13B C13 H13C 109.5 ?
C12 C14 H14A 109.5 ?
C12 C14 H14B 109.5 ?
H14A C14 H14B 109.5 ?
C12 C14 H14C 109.5 ?
H14A C14 H14C 109.5 ?
H14B C14 H14C 109.5 ?
C16 C15 C11 113.6(5) ?
C16 C15 C17 112.0(5) ?
C11 C15 C17 109.1(5) ?
C16 C15 H15A 107.3 ?
C11 C15 H15A 107.3 ?
C17 C15 H15A 107.3 ?
C15 C16 H16A 109.5 ?
C15 C16 H16B 109.5 ?
H16A C16 H16B 109.5 ?
C15 C16 H16C 109.5 ?
H16A C16 H16C 109.5 ?
H16B C16 H16C 109.5 ?
C15 C17 H17A 109.5 ?
C15 C17 H17B 109.5 ?
H17A C17 H17B 109.5 ?
C15 C17 H17C 109.5 ?
H17A C17 H17C 109.5 ?
H17B C17 H17C 109.5 ?
H1W O1W H2W 107 ?

loop_
_geom_bond_atom_site_label_1
_geom_bond_atom_site_label_2
_geom_bond_site_symmetry_2
_geom_bond_distance
_geom_bond_publ_flag
Co1 N5 . 1.903(5) y
Co1 N2 . 1.905(4) y
Co1 N4 . 1.945(5) y
Co1 N1 . 1.946(4) y
Co1 N6 . 1.960(4) y
Co1 N3 . 1.973(4) y
O1 C3 . 1.325(6) ?
O1 C2 . 1.487(7) ?
O2 C9 . 1.326(6) ?
O2 C10 . 1.486(7) ?
O3 N6 . 1.236(6) ?
O4 N6 . 1.228(6) ?
O5 N5 . 1.225(6) ?
O6 N5 . 1.256(6) ?
O7 N4 . 1.214(6) ?
O8 N4 . 1.240(6) ?
N1 C3 . 1.293(7) ?
N1 C1 . 1.485(6) ?
N2 C4 . 1.333(6) ?
N2 C8 . 1.347(6) ?
N3 C9 . 1.290(7) ?
N3 C11 . 1.486(7) ?
C1 C2 . 1.530(8) ?
C1 C12 . 1.544(7) ?
C1 H1A . 1.0000 ?
C2 H2A . 0.9900 ?
C2 H2B . 0.9900 ?
C3 C4 . 1.462(7) ?
C4 C5 . 1.392(7) ?
C5 C6 . 1.375(8) ?
C5 H5A . 0.9500 ?
C6 C7 . 1.400(8) ?
C6 H6A . 0.9500 ?
C7 C8 . 1.384(8) ?
C7 H7A . 0.9500 ?
C8 C9 . 1.457(8) ?
C10 C11 . 1.553(8) ?
C10 H10A . 0.9900 ?
C10 H10B . 0.9900 ?
C11 C15 . 1.531(7) ?
C11 H11A . 1.0000 ?
C12 C14 . 1.506(8) ?
C12 C13 . 1.532(8) ?
C12 H12A . 1.0000 ?
C13 H13A . 0.9800 ?
C13 H13B . 0.9800 ?
C13 H13C . 0.9800 ?
C14 H14A . 0.9800 ?
C14 H14B . 0.9800 ?
C14 H14C . 0.9800 ?
C15 C16 . 1.509(9) ?
C15 C17 . 1.531(9) ?
C15 H15A . 1.0000 ?
C16 H16A . 0.9800 ?
C16 H16B . 0.9800 ?
C16 H16C . 0.9800 ?
C17 H17A . 0.9800 ?
C17 H17B . 0.9800 ?
C17 H17C . 0.9800 ?
O1W H1W . 0.8400 ?
O1W H2W . 0.8400 ?

loop_
_geom_hbond_atom_site_label_D
_geom_hbond_atom_site_label_H
_geom_hbond_atom_site_label_A
_geom_hbond_site_symmetry_A
_geom_hbond_distance_DH
_geom_hbond_distance_HA
_geom_hbond_distance_DA
_geom_hbond_angle_DHA
O1W H2W O6 . 0.84 2.14 2.962(8) 165
O1W H1W O3 3_656 0.84 2.57 3.326(10) 150
